data_4060415
_journal_name_full Organometallics
_journal_year 2005
_chemical_formula_moiety 'C54 H42 Br2 N8 O6 Re2), C4 H10 O, 4 (C2 H6 O S)'
_chemical_formula_sum 'C66 H76 Br2 N8 O11 Re2 S4'
_chemical_formula_weight 1817.81
_space_group_IT_number 2
_space_group_name_Hall '-P 1'
_space_group_name_H-M_alt 'P -1'
_symmetry_cell_setting triclinic
_symmetry_space_group_name_Hall '-P 1'
_symmetry_space_group_name_H-M 'P -1'
_cell_angle_alpha 92.3880(10)
_cell_angle_beta 90.2820(10)
_cell_angle_gamma 112.0980(10)
_cell_formula_units_Z 1
_cell_length_a 11.9047(6)
_cell_length_b 12.4073(7)
_cell_length_c 13.0787(7)
_cell_measurement_temperature 150(2)
_cell_volume 1787.89(17)
_diffrn_ambient_temperature 150(2)
_exptl_crystal_density_diffrn 1.688
_cod_depositor_comments
;
The following automatic conversions were performed:
'_symmetry_cell_setting' value 'Triclinic' changed to 'triclinic'
according to '/home/saulius/struct/CIF-dictionaries/cif_core.dic'
dictionary named 'cif_core.dic' version 2.4.1 from 2010-06-29.

Automatic conversion script
Id: cif_fix_enum 1527 2010-12-29 10:47:43Z saulius 
;
_cod_database_code 4060415

loop_
_symmetry_equiv_pos_as_xyz
'x, y, z'
'-x, -y, -z'

loop_
_atom_site_label
_atom_site_type_symbol
_atom_site_fract_x
_atom_site_fract_y
_atom_site_fract_z
_atom_site_U_iso_or_equiv
_atom_site_adp_type
_atom_site_occupancy
_atom_site_symmetry_multiplicity
_atom_site_calc_flag
_atom_site_refinement_flags
_atom_site_disorder_assembly
_atom_site_disorder_group
Re1 Re 0.265313(9) 0.170242(9) 0.685340(7) 0.01614(4) Uani 1 1 d . . .
Br1 Br 0.28493(3) -0.02486(2) 0.73958(2) 0.02461(7) Uani 1 1 d . . .
C1 C 0.5450(2) 0.2987(2) 0.56658(19) 0.0158(5) Uani 1 1 d . . .
H1 H 0.6277 0.3113 0.5408 0.019 Uiso 1 1 calc R . .
C2 C 0.5165(2) 0.4014(2) 0.53366(19) 0.0163(5) Uani 1 1 d . . .
C3 C 0.5859(3) 0.5118(2) 0.5759(2) 0.0201(5) Uani 1 1 d . . .
H3 H 0.6451 0.5201 0.6278 0.024 Uiso 1 1 calc R . .
C4 C 0.4310(3) 0.3910(2) 0.4572(2) 0.0210(5) Uani 1 1 d . . .
H4 H 0.3837 0.3163 0.4275 0.025 Uiso 1 1 calc R . .
C11 C 0.4924(2) 0.1289(2) 0.4416(2) 0.0179(5) Uani 1 1 d . . .
H11 H 0.5702 0.1471 0.4130 0.021 Uiso 1 1 calc R . .
C12 C 0.3877(3) 0.0383(2) 0.4094(2) 0.0184(5) Uani 1 1 d . . .
C13 C 0.2988(2) 0.0484(2) 0.4744(2) 0.0187(5) Uani 1 1 d . . .
H13 H 0.2159 -0.0026 0.4709 0.022 Uiso 1 1 calc R . .
C14 C 0.3735(3) -0.0564(2) 0.3293(2) 0.0210(5) Uani 1 1 d . . .
H14A H 0.3206 -0.1316 0.3563 0.025 Uiso 1 1 calc R . .
H14B H 0.4541 -0.0603 0.3178 0.025 Uiso 1 1 calc R . .
C15 C 0.3211(3) -0.0429(2) 0.2270(2) 0.0195(5) Uani 1 1 d . . .
C16 C 0.3963(3) 0.0046(3) 0.1463(2) 0.0249(6) Uani 1 1 d . . .
H16 H 0.4818 0.0322 0.1564 0.030 Uiso 1 1 calc R . .
C17 C 0.3483(3) 0.0125(3) 0.0505(3) 0.0331(7) Uani 1 1 d . . .
H17 H 0.4009 0.0452 -0.0041 0.040 Uiso 1 1 calc R . .
C18 C 0.2248(3) -0.0274(3) 0.0353(2) 0.0332(7) Uani 1 1 d . . .
H18 H 0.1919 -0.0225 -0.0298 0.040 Uiso 1 1 calc R . .
C19 C 0.1487(3) -0.0743(3) 0.1147(3) 0.0351(7) Uani 1 1 d . . .
H19 H 0.0633 -0.1009 0.1043 0.042 Uiso 1 1 calc R . .
C20 C 0.1964(3) -0.0830(3) 0.2099(2) 0.0288(6) Uani 1 1 d . . .
H20 H 0.1432 -0.1168 0.2638 0.035 Uiso 1 1 calc R . .
C21 C 0.6562(2) 0.3258(2) 0.7349(2) 0.0184(5) Uani 1 1 d . . .
H21 H 0.7364 0.3570 0.7102 0.022 Uiso 1 1 calc R . .
C22 C 0.6245(2) 0.3060(2) 0.8351(2) 0.0198(5) Uani 1 1 d . . .
C23 C 0.4983(2) 0.2603(2) 0.8325(2) 0.0202(5) Uani 1 1 d . . .
H23 H 0.4497 0.2369 0.8911 0.024 Uiso 1 1 calc R . .
C24 C 0.7089(3) 0.3217(3) 0.9252(2) 0.0265(6) Uani 1 1 d . . .
H24A H 0.7871 0.3854 0.9121 0.032 Uiso 1 1 calc R . .
H24B H 0.7250 0.2495 0.9313 0.032 Uiso 1 1 calc R . .
C25 C 0.6616(3) 0.3493(3) 1.0255(2) 0.0229(6) Uani 1 1 d . . .
C26 C 0.6535(3) 0.2791(3) 1.1077(3) 0.0364(8) Uani 1 1 d . . .
H26 H 0.6733 0.2120 1.0990 0.044 Uiso 1 1 calc R . .
C27 C 0.6169(4) 0.3068(5) 1.2019(3) 0.0576(13) Uani 1 1 d . . .
H27 H 0.6108 0.2581 1.2575 0.069 Uiso 1 1 calc R . .
C28 C 0.5896(4) 0.4029(5) 1.2156(3) 0.0658(16) Uani 1 1 d . . .
H28 H 0.5662 0.4220 1.2811 0.079 Uiso 1 1 calc R . .
C29 C 0.5954(4) 0.4738(4) 1.1347(4) 0.0581(12) Uani 1 1 d . . .
H29 H 0.5753 0.5406 1.1445 0.070 Uiso 1 1 calc R . .
C30 C 0.6311(3) 0.4458(3) 1.0387(3) 0.0361(8) Uani 1 1 d . . .
H30 H 0.6345 0.4932 0.9827 0.043 Uiso 1 1 calc R . .
C31 C 0.2083(3) 0.1913(3) 0.8182(2) 0.0231(6) Uani 1 1 d . . .
C32 C 0.1012(3) 0.0807(3) 0.6431(2) 0.0214(6) Uani 1 1 d . . .
C33 C 0.2446(3) 0.3083(3) 0.6456(2) 0.0231(6) Uani 1 1 d . . .
N11 N 0.3449(2) 0.13904(19) 0.54236(17) 0.0165(4) Uani 1 1 d . . .
N12 N 0.4648(2) 0.18745(19) 0.52119(17) 0.0157(4) Uani 1 1 d . . .
N21 N 0.4538(2) 0.2532(2) 0.73734(17) 0.0173(4) Uani 1 1 d . . .
N22 N 0.55303(19) 0.29327(19) 0.67778(17) 0.0153(4) Uani 1 1 d . . .
O31 O 0.1759(2) 0.2032(2) 0.89931(18) 0.0358(5) Uani 1 1 d . . .
O32 O 0.00181(19) 0.0253(2) 0.62009(19) 0.0327(5) Uani 1 1 d . . .
O33 O 0.2248(2) 0.3869(2) 0.62297(19) 0.0328(5) Uani 1 1 d . . .
S1 S 0.91618(7) 0.34464(7) 0.48802(6) 0.02924(16) Uani 1 1 d D . .
O41 O 0.7916(2) 0.2816(2) 0.5280(2) 0.0466(7) Uani 1 1 d D . .
C41 C 0.8946(4) 0.3797(3) 0.3614(3) 0.0407(8) Uani 1 1 d D . .
H41A H 0.8412 0.3094 0.3230 0.061 Uiso 1 1 calc R . .
H41B H 0.9731 0.4109 0.3280 0.061 Uiso 1 1 calc R . .
H41C H 0.8576 0.4382 0.3632 0.061 Uiso 1 1 calc R . .
C42 C 0.9756(3) 0.2361(3) 0.4554(3) 0.0362(8) Uani 1 1 d D . .
H42A H 0.9885 0.2008 0.5178 0.054 Uiso 1 1 calc R . .
H42B H 1.0529 0.2718 0.4210 0.054 Uiso 1 1 calc R . .
H42C H 0.9180 0.1760 0.4095 0.054 Uiso 1 1 calc R . .
S2A S 0.1783(6) 0.3293(6) 0.1751(5) 0.0752(7) Uani 0.75 1 d PD A 1
O42A O 0.1680(3) 0.3849(4) 0.2714(3) 0.0392(9) Uiso 0.75 1 d PD A 1
C43A C 0.2546(8) 0.2345(7) 0.2027(7) 0.084(2) Uiso 0.75 1 d PD A 1
H43A H 0.3422 0.2791 0.2069 0.126 Uiso 0.75 1 calc PR A 1
H43B H 0.2365 0.1734 0.1481 0.126 Uiso 0.75 1 calc PR A 1
H43C H 0.2271 0.1988 0.2681 0.126 Uiso 0.75 1 calc PR A 1
C44A C 0.0405(7) 0.1975(7) 0.1524(7) 0.083(2) Uiso 0.75 1 d PD A 1
H44A H 0.0290 0.1470 0.2102 0.125 Uiso 0.75 1 calc PR A 1
H44B H 0.0489 0.1556 0.0895 0.125 Uiso 0.75 1 calc PR A 1
H44C H -0.0299 0.2196 0.1453 0.125 Uiso 0.75 1 calc PR A 1
S2B S 0.179(2) 0.3352(19) 0.1667(16) 0.0752(7) Uani 0.25 1 d PD B 2
O42B O 0.1749(10) 0.2456(10) 0.2433(9) 0.044(2) Uiso 0.25 1 d PD B 2
C43B C 0.1569(10) 0.4186(10) 0.2666(8) 0.015(2) Uiso 0.25 1 d PD B 2
H43D H 0.0843 0.3726 0.3034 0.023 Uiso 0.25 1 calc PR B 2
H43E H 0.1465 0.4870 0.2402 0.023 Uiso 0.25 1 calc PR B 2
H43F H 0.2276 0.4437 0.3134 0.023 Uiso 0.25 1 calc PR B 2
C44B C 0.0231(8) 0.2661(8) 0.1234(7) 0.0113(17) Uiso 0.25 1 d PD B 2
H44D H 0.0189 0.2206 0.0595 0.017 Uiso 0.25 1 calc PR B 2
H44E H -0.0104 0.3258 0.1116 0.017 Uiso 0.25 1 calc PR B 2
H44F H -0.0240 0.2145 0.1756 0.017 Uiso 0.25 1 calc PR B 2
O51A O 0.0000 0.5000 1.0000 0.0306(7) Uani 0.50 2 d SP . 3
C51A C 0.0251(6) 0.5131(6) 0.8962(6) 0.0342(15) Uani 0.50 1 d P C 3
H51A H 0.0964 0.5859 0.8881 0.041 Uiso 0.50 1 calc PR C 3
H51B H -0.0448 0.5205 0.8602 0.041 Uiso 0.50 1 calc PR C 3
C52A C 0.0494(4) 0.4158(4) 0.8489(4) 0.0487(10) Uani 0.50 1 d P C 3
H52A H 0.0661 0.4292 0.7762 0.073 Uiso 0.50 1 calc PR C 3
H52B H -0.0215 0.3436 0.8556 0.073 Uiso 0.50 1 calc PR C 3
H52C H 0.1198 0.4092 0.8831 0.073 Uiso 0.50 1 calc PR C 3
O51B O 0.0000 0.5000 1.0000 0.0306(7) Uani 0.50 2 d SP . 4
C51B C 0.0282(6) 0.4042(6) 0.9537(5) 0.0326(14) Uani 0.50 1 d P D 4
H51C H 0.1010 0.4012 0.9885 0.039 Uiso 0.50 1 calc PR D 4
H51D H -0.0402 0.3298 0.9642 0.039 Uiso 0.50 1 calc PR D 4
C52B C 0.0494(4) 0.4158(4) 0.8489(4) 0.0487(10) Uani 0.50 1 d P D 4
H52D H 0.0678 0.3498 0.8212 0.073 Uiso 0.50 1 calc PR D 4
H52E H 0.1182 0.4885 0.8382 0.073 Uiso 0.50 1 calc PR D 4
H52F H -0.0230 0.4172 0.8139 0.073 Uiso 0.50 1 calc PR D 4

loop_
_atom_site_aniso_label
_atom_site_aniso_U_11
_atom_site_aniso_U_22
_atom_site_aniso_U_33
_atom_site_aniso_U_23
_atom_site_aniso_U_13
_atom_site_aniso_U_12
Re1 0.01525(6) 0.01888(6) 0.01538(6) -0.00099(4) -0.00096(4) 0.00786(4)
Br1 0.02482(14) 0.02278(14) 0.02683(15) 0.00450(11) -0.00101(11) 0.00933(11)
C1 0.0171(12) 0.0146(12) 0.0143(12) -0.0009(9) -0.0013(9) 0.0046(10)
C2 0.0188(12) 0.0143(12) 0.0153(12) 0.0006(10) -0.0001(10) 0.0056(10)
C3 0.0224(13) 0.0176(13) 0.0181(13) -0.0006(10) -0.0056(10) 0.0051(10)
C4 0.0254(14) 0.0151(12) 0.0180(13) -0.0015(10) -0.0056(10) 0.0030(10)
C11 0.0221(13) 0.0189(13) 0.0151(12) 0.0021(10) 0.0016(10) 0.0104(10)
C12 0.0256(13) 0.0151(12) 0.0159(12) 0.0015(10) -0.0006(10) 0.0094(10)
C13 0.0209(13) 0.0165(12) 0.0174(12) -0.0016(10) -0.0032(10) 0.0056(10)
C14 0.0293(14) 0.0174(13) 0.0179(13) -0.0021(10) -0.0008(11) 0.0111(11)
C15 0.0230(13) 0.0171(12) 0.0178(13) -0.0054(10) -0.0028(10) 0.0077(10)
C16 0.0232(14) 0.0242(14) 0.0251(15) 0.0005(11) -0.0013(11) 0.0066(11)
C17 0.0392(18) 0.0357(18) 0.0238(15) 0.0046(13) 0.0028(13) 0.0133(15)
C18 0.0424(18) 0.0366(18) 0.0224(15) -0.0027(13) -0.0106(13) 0.0175(15)
C19 0.0269(16) 0.0394(19) 0.0369(18) -0.0066(15) -0.0101(13) 0.0111(14)
C20 0.0246(15) 0.0315(16) 0.0276(16) -0.0024(13) 0.0027(12) 0.0078(12)
C21 0.0177(12) 0.0168(12) 0.0201(13) -0.0020(10) -0.0026(10) 0.0061(10)
C22 0.0210(13) 0.0211(13) 0.0176(13) -0.0049(10) -0.0031(10) 0.0089(11)
C23 0.0217(13) 0.0223(13) 0.0161(12) -0.0009(10) -0.0014(10) 0.0080(11)
C24 0.0229(14) 0.0395(17) 0.0198(14) -0.0035(12) -0.0057(11) 0.0152(13)
C25 0.0210(13) 0.0254(14) 0.0175(13) -0.0021(11) -0.0050(10) 0.0038(11)
C26 0.0347(17) 0.0374(19) 0.0295(17) 0.0093(14) -0.0044(13) 0.0044(14)
C27 0.050(2) 0.082(3) 0.0241(19) 0.013(2) 0.0039(16) 0.005(2)
C28 0.052(3) 0.099(4) 0.025(2) -0.023(2) 0.0077(17) 0.006(3)
C29 0.051(2) 0.058(3) 0.064(3) -0.031(2) 0.000(2) 0.023(2)
C30 0.0404(19) 0.0330(18) 0.0348(18) -0.0038(14) -0.0039(14) 0.0142(15)
C31 0.0204(13) 0.0283(15) 0.0228(14) 0.0003(11) -0.0009(10) 0.0118(11)
C32 0.0212(13) 0.0241(14) 0.0219(14) 0.0006(11) 0.0007(10) 0.0122(11)
C33 0.0201(13) 0.0291(15) 0.0212(14) -0.0044(11) -0.0005(10) 0.0112(11)
N11 0.0172(10) 0.0161(10) 0.0156(10) 0.0005(8) -0.0010(8) 0.0057(8)
N12 0.0173(10) 0.0140(10) 0.0149(10) 0.0001(8) 0.0000(8) 0.0051(8)
N21 0.0175(11) 0.0181(11) 0.0160(11) -0.0011(8) 0.0009(8) 0.0066(9)
N22 0.0162(10) 0.0155(10) 0.0146(10) 0.0000(8) -0.0007(8) 0.0065(8)
O31 0.0354(13) 0.0520(15) 0.0238(11) -0.0019(10) 0.0072(9) 0.0212(11)
O32 0.0191(10) 0.0384(13) 0.0376(13) -0.0041(10) -0.0046(9) 0.0080(9)
O33 0.0404(13) 0.0291(12) 0.0356(13) 0.0009(10) 0.0014(10) 0.0207(10)
S1 0.0316(4) 0.0239(4) 0.0309(4) 0.0022(3) 0.0044(3) 0.0088(3)
O41 0.0397(14) 0.0505(16) 0.0560(17) 0.0186(13) 0.0244(13) 0.0224(13)
C41 0.046(2) 0.043(2) 0.041(2) 0.0143(16) 0.0035(16) 0.0240(17)
C42 0.0293(16) 0.0369(18) 0.047(2) 0.0073(16) 0.0020(14) 0.0171(14)
S2A 0.0381(6) 0.1146(14) 0.0361(13) -0.0133(10) 0.0061(7) -0.0116(7)
S2B 0.0381(6) 0.1146(14) 0.0361(13) -0.0133(10) 0.0061(7) -0.0116(7)
O51A 0.0294(16) 0.0297(16) 0.0338(17) 0.0083(13) 0.0011(13) 0.0118(13)
C51A 0.030(3) 0.033(3) 0.038(4) 0.009(3) 0.007(3) 0.009(3)
C52A 0.037(2) 0.051(2) 0.056(3) -0.003(2) 0.0078(18) 0.0154(18)
O51B 0.0294(16) 0.0297(16) 0.0338(17) 0.0083(13) 0.0011(13) 0.0118(13)
C51B 0.026(3) 0.036(4) 0.036(4) 0.005(3) -0.002(3) 0.011(3)
C52B 0.037(2) 0.051(2) 0.056(3) -0.003(2) 0.0078(18) 0.0154(18)

loop_
_geom_bond_atom_site_label_1
_geom_bond_atom_site_label_2
_geom_bond_distance
_geom_bond_site_symmetry_2
_geom_bond_publ_flag
Re1 C31 1.912(3) . ?
Re1 C33 1.912(3) . ?
Re1 C32 1.913(3) . ?
Re1 N21 2.178(2) . ?
Re1 N11 2.186(2) . ?
Re1 Br1 2.6428(3) . ?
C1 N12 1.450(3) . ?
C1 N22 1.463(3) . ?
C1 C2 1.514(4) . ?
C1 H1 1.0000 . ?
C2 C4 1.390(4) . ?
C2 C3 1.394(4) . ?
C3 C4 1.382(4) 2_666 ?
C3 H3 0.9500 . ?
C4 C3 1.382(4) 2_666 ?
C4 H4 0.9500 . ?
C11 N12 1.356(3) . ?
C11 C12 1.376(4) . ?
C11 H11 0.9500 . ?
C12 C13 1.400(4) . ?
C12 C14 1.501(4) . ?
C13 N11 1.343(3) . ?
C13 H13 0.9500 . ?
C14 C15 1.515(4) . ?
C14 H14A 0.9900 . ?
C14 H14B 0.9900 . ?
C15 C16 1.388(4) . ?
C15 C20 1.390(4) . ?
C16 C17 1.398(4) . ?
C16 H16 0.9500 . ?
C17 C18 1.374(5) . ?
C17 H17 0.9500 . ?
C18 C19 1.378(5) . ?
C18 H18 0.9500 . ?
C19 C20 1.392(5) . ?
C19 H19 0.9500 . ?
C20 H20 0.9500 . ?
C21 N22 1.350(3) . ?
C21 C22 1.372(4) . ?
C21 H21 0.9500 . ?
C22 C23 1.392(4) . ?
C22 C24 1.503(4) . ?
C23 N21 1.336(4) . ?
C23 H23 0.9500 . ?
C24 C25 1.506(4) . ?
C24 H24A 0.9900 . ?
C24 H24B 0.9900 . ?
C25 C30 1.381(5) . ?
C25 C26 1.392(4) . ?
C26 C27 1.382(6) . ?
C26 H26 0.9500 . ?
C27 C28 1.354(8) . ?
C27 H27 0.9500 . ?
C28 C29 1.389(8) . ?
C28 H28 0.9500 . ?
C29 C30 1.399(6) . ?
C29 H29 0.9500 . ?
C30 H30 0.9500 . ?
C31 O31 1.153(4) . ?
C32 O32 1.154(4) . ?
C33 O33 1.136(4) . ?
N11 N12 1.360(3) . ?
N21 N22 1.360(3) . ?
S1 O41 1.501(3) . ?
S1 C41 1.771(4) . ?
S1 C42 1.779(3) . ?
C41 H41A 0.9800 . ?
C41 H41B 0.9800 . ?
C41 H41C 0.9800 . ?
C42 H42A 0.9800 . ?
C42 H42B 0.9800 . ?
C42 H42C 0.9800 . ?
S2A O42A 1.437(7) . ?
S2A C43A 1.782(9) . ?
S2A C44A 1.842(9) . ?
C43A H43A 0.9800 . ?
C43A H43B 0.9800 . ?
C43A H43C 0.9800 . ?
C44A H44A 0.9800 . ?
C44A H44B 0.9800 . ?
C44A H44C 0.9800 . ?
S2B O42B 1.52(2) . ?
S2B C43B 1.714(19) . ?
S2B C44B 1.801(19) . ?
C43B H43D 0.9800 . ?
C43B H43E 0.9800 . ?
C43B H43F 0.9800 . ?
C44B H44D 0.9800 . ?
C44B H44E 0.9800 . ?
C44B H44F 0.9800 . ?
O51A C51A 1.394(7) . ?
O51A C51A 1.394(7) 2_567 ?
C51A C52A 1.458(8) . ?
C51A H51A 0.9900 . ?
C51A H51B 0.9900 . ?
C52A H52A 0.9800 . ?
C52A H52B 0.9800 . ?
C52A H52C 0.9800 . ?
O51B C51B 1.461(7) . ?
O51B C51B 1.461(7) 2_567 ?
C51B H51C 0.9900 . ?
C51B H51D 0.9900 . ?
